data_4311818
loop_
_publ_author_name
'YongBok Go'
'Xiqu Wang'
'Ekaterina V. Anokhina'
'Allan J. Jacobson'

_publ_contact_author_address
;Department of Chemistry
University of Houston
Houston, TX 77204-5003
;
_publ_contact_author_email ajjcob@uh.edu
_publ_contact_author_fax 713-743-2787
_publ_contact_author_name 'Allan J. Jacobson'
_publ_contact_author_phone 713-743-2785
_publ_section_title
;
 A Chain of Changes: Influence of Noncovalent Interactions on the
 One-Dimensional Structures of Nickel(II) Dicarboxylate Coordination
 Polymers with Chelating Aromatic Amine Ligands
;
_journal_name_full 'Inorganic Chemistry'
_journal_page_first 5360
_journal_page_last 5367
_journal_paper_doi 10.1021/ic049341u
_journal_volume 43
_journal_year 2004
_chemical_formula_sum 'C18 H14 N2 Ni O5'
_chemical_formula_weight 397.02
_chemical_name_systematic
;
 ?
;
_space_group_IT_number 14
_symmetry_space_group_name_Hall '-P 2ybc'
_symmetry_space_group_name_H-M 'P 1 21/c 1'
_atom_sites_solution_hydrogens geom
_atom_sites_solution_primary direct
_atom_sites_solution_secondary difmap
_audit_creation_method SHELXL-97
_cell_angle_alpha 90.00
_cell_angle_beta 99.1240(10)
_cell_angle_gamma 90.00
_cell_formula_units_Z 8
_cell_length_a 13.9683(9)
_cell_length_b 17.4489(11)
_cell_length_c 13.7737(9)
_cell_measurement_temperature 293(2)
_cell_volume 3314.6(4)
_computing_structure_refinement 'SHELXL-97 (Sheldrick, 1997)'
_diffrn_ambient_temperature 293(2)
_diffrn_measured_fraction_theta_full 0.910
_diffrn_measured_fraction_theta_max 0.910
_diffrn_measurement_device_type 'SIEMENS SMART/CCD'
_diffrn_measurement_method 'narrow frame'
_diffrn_radiation_monochromator graphite
_diffrn_radiation_source 'fine-focus sealed tube'
_diffrn_radiation_type MoK\a
_diffrn_radiation_wavelength 0.71073
_diffrn_reflns_av_R_equivalents 0.0264
_diffrn_reflns_av_sigmaI/netI 0.0303
_diffrn_reflns_limit_h_max 17
_diffrn_reflns_limit_h_min -16
_diffrn_reflns_limit_k_max 22
_diffrn_reflns_limit_k_min -23
_diffrn_reflns_limit_l_max 18
_diffrn_reflns_limit_l_min -14
_diffrn_reflns_number 20075
_diffrn_reflns_theta_full 28.37
_diffrn_reflns_theta_max 28.37
_diffrn_reflns_theta_min 1.48
_exptl_absorpt_coefficient_mu 1.204
_exptl_absorpt_correction_T_max 'Tmin/Tmax ratio 0.8576'
_exptl_absorpt_correction_T_min 'Tmin/Tmax ratio 0.8576'
_exptl_absorpt_correction_type multi-scan
_exptl_absorpt_process_details SADABS
_exptl_crystal_colour 'blue green'
_exptl_crystal_density_diffrn 1.591
_exptl_crystal_density_method 'not measured'
_exptl_crystal_description hexagonal
_exptl_crystal_F_000 1632
_exptl_crystal_size_max 0.550
_exptl_crystal_size_mid 0.375
_exptl_crystal_size_min 0.150
_refine_diff_density_max 0.454
_refine_diff_density_min -0.300
_refine_diff_density_rms 0.050
_refine_ls_extinction_coef 0.00050(14)
_refine_ls_extinction_expression Fc^*^=kFc[1+0.001xFc^2^\l^3^/sin(2\q)]^-1/4^
_refine_ls_extinction_method SHELXL
_refine_ls_goodness_of_fit_ref 1.044
_refine_ls_hydrogen_treatment mixed
_refine_ls_matrix_type full
_refine_ls_number_parameters 486
_refine_ls_number_reflns 7562
_refine_ls_number_restraints 0
_refine_ls_restrained_S_all 1.044
_refine_ls_R_factor_all 0.0404
_refine_ls_R_factor_gt 0.0291
_refine_ls_shift/su_max 0.002
_refine_ls_shift/su_mean 0.000
_refine_ls_structure_factor_coef Fsqd
_refine_ls_weighting_details 'calc w=1/[\s^2^(Fo^2^)+(0.0358P)^2^+1.0169P] where P=(Fo^2^+2Fc^2^)/3'
_refine_ls_weighting_scheme calc
_refine_ls_wR_factor_gt 0.0747
_refine_ls_wR_factor_ref 0.0798
_reflns_number_gt 6149
_reflns_number_total 7562
_reflns_threshold_expression >2sigma(I)
_cod_data_source_file ic049341usi20040519_043211_1.cif
_cod_data_source_block 5
_cod_depositor_comments
;
The following automatic conversions were performed:
'_exptl_absorpt_correction_type' value 'multiscan' changed to 'multi-scan'
according to '/home/saulius/struct/CIF-dictionaries/cif_core.dic'
dictionary named 'cif_core.dic' version 2.4.1 from 2010-06-29.

Automatic conversion script
Id: cif_fix_enum 1527 2010-12-29 10:47:43Z saulius 
;
_cod_original_sg_symbol_H-M 'P 21/c'
_cod_database_code 4311818

loop_
_symmetry_equiv_pos_as_xyz
'x, y, z'
'-x, y+1/2, -z+1/2'
'-x, -y, -z'
'x, -y-1/2, z-1/2'

loop_
_atom_site_label
_atom_site_type_symbol
_atom_site_fract_x
_atom_site_fract_y
_atom_site_fract_z
_atom_site_U_iso_or_equiv
_atom_site_adp_type
_atom_site_occupancy
_atom_site_symmetry_multiplicity
_atom_site_calc_flag
_atom_site_refinement_flags
_atom_site_disorder_assembly
_atom_site_disorder_group
Ni1 Ni 0.922303(14) 0.191714(11) 0.914939(16) 0.02591(7) Uani 1 1 d . . .
Ni2 Ni 1.564823(14) 0.186111(12) 0.588486(16) 0.02740(7) Uani 1 1 d . . .
C1 C 1.07089(12) 0.20877(10) 0.84453(13) 0.0304(4) Uani 1 1 d . . .
C2 C 1.16170(12) 0.21210(10) 0.79844(13) 0.0311(4) Uani 1 1 d . . .
C3 C 1.25209(13) 0.20529(12) 0.85709(14) 0.0387(4) Uani 1 1 d . . .
H3 H 1.2566 0.2020 0.9251 0.046 Uiso 1 1 calc R . .
C4 C 1.33568(13) 0.20334(12) 0.81415(14) 0.0381(4) Uani 1 1 d . . .
H4 H 1.3962 0.2011 0.8535 0.046 Uiso 1 1 calc R . .
C5 C 1.15506(13) 0.21813(11) 0.69694(14) 0.0360(4) Uani 1 1 d . . .
H5 H 1.0951 0.2256 0.6579 0.043 Uiso 1 1 calc R . .
C6 C 1.23873(13) 0.21286(11) 0.65402(14) 0.0370(4) Uani 1 1 d . . .
H6 H 1.2342 0.2147 0.5860 0.044 Uiso 1 1 calc R . .
C7 C 1.32885(12) 0.20478(10) 0.71253(13) 0.0313(4) Uani 1 1 d . . .
C8 C 1.41893(12) 0.19591(9) 0.66568(13) 0.0300(4) Uani 1 1 d . . .
C9 C 0.89923(12) 0.35451(10) 0.96341(13) 0.0297(4) Uani 1 1 d . . .
C10 C 0.95143(12) 0.43003(9) 0.98405(12) 0.0281(3) Uani 1 1 d . . .
C11 C 1.04956(13) 0.43197(10) 1.02355(13) 0.0333(4) Uani 1 1 d . . .
H11 H 1.0831 0.3864 1.0393 0.040 Uiso 1 1 calc R . .
C12 C 1.09747(12) 0.50147(10) 1.03943(14) 0.0340(4) Uani 1 1 d . . .
H12 H 1.1630 0.5023 1.0661 0.041 Uiso 1 1 calc R . .
C13 C 1.40157(12) 0.50933(10) 0.49719(14) 0.0347(4) Uani 1 1 d . . .
H13 H 1.3351 0.5152 0.4952 0.042 Uiso 1 1 calc R . .
C14 C 1.44157(12) 0.43622(10) 0.50410(14) 0.0340(4) Uani 1 1 d . . .
H14 H 1.4019 0.3938 0.5069 0.041 Uiso 1 1 calc R . .
C15 C 1.54069(12) 0.42632(9) 0.50682(12) 0.0274(3) Uani 1 1 d . . .
C16 C 1.58555(12) 0.34724(10) 0.51690(13) 0.0304(4) Uani 1 1 d . . .
C17 C 1.57860(12) 0.16911(10) 0.37161(13) 0.0337(4) Uani 1 1 d . . .
H17 H 1.5631 0.2209 0.3668 0.040 Uiso 1 1 calc R . .
C18 C 1.59030(14) 0.12985(11) 0.28741(14) 0.0416(4) Uani 1 1 d . . .
H18 H 1.5827 0.1548 0.2270 0.050 Uiso 1 1 calc R . .
C19 C 1.61344(14) 0.05319(12) 0.29422(14) 0.0420(4) Uani 1 1 d . . .
H19 H 1.6221 0.0257 0.2384 0.050 Uiso 1 1 calc R . .
C20 C 1.62368(13) 0.01752(10) 0.38476(13) 0.0348(4) Uani 1 1 d . . .
H20 H 1.6386 -0.0344 0.3907 0.042 Uiso 1 1 calc R . .
C21 C 1.61137(11) 0.06033(9) 0.46682(12) 0.0270(3) Uani 1 1 d . . .
C22 C 1.62041(11) 0.02744(9) 0.56720(13) 0.0285(3) Uani 1 1 d . . .
C23 C 1.64539(14) -0.04836(10) 0.58872(14) 0.0389(4) Uani 1 1 d . . .
H23 H 1.6570 -0.0818 0.5393 0.047 Uiso 1 1 calc R . .
C24 C 1.65277(16) -0.07337(12) 0.68483(16) 0.0480(5) Uani 1 1 d . . .
H24 H 1.6686 -0.1241 0.7008 0.058 Uiso 1 1 calc R . .
C25 C 1.63653(16) -0.02248(13) 0.75652(16) 0.0495(5) Uani 1 1 d . . .
H25 H 1.6430 -0.0378 0.8219 0.059 Uiso 1 1 calc R . .
C26 C 1.61054(15) 0.05166(12) 0.73000(14) 0.0420(4) Uani 1 1 d . . .
H26 H 1.5986 0.0857 0.7786 0.050 Uiso 1 1 calc R . .
C27 C 0.89117(13) 0.15864(11) 1.12255(14) 0.0379(4) Uani 1 1 d . . .
H27 H 0.9030 0.2106 1.1336 0.045 Uiso 1 1 calc R . .
C28 C 0.90497(15) 0.06531(12) 0.75937(14) 0.0426(4) Uani 1 1 d . . .
H28 H 0.9124 0.1043 0.7151 0.051 Uiso 1 1 calc R . .
C29 C 0.89932(16) -0.00939(13) 0.72619(16) 0.0509(5) Uani 1 1 d . . .
H29 H 0.9027 -0.0206 0.6608 0.061 Uiso 1 1 calc R . .
C30 C 0.88851(15) -0.06719(12) 0.79208(16) 0.0491(5) Uani 1 1 d . . .
H30 H 0.8858 -0.1181 0.7718 0.059 Uiso 1 1 calc R . .
C31 C 0.88182(13) -0.04890(10) 0.88809(15) 0.0394(4) Uani 1 1 d . . .
H31 H 0.8736 -0.0871 0.9331 0.047 Uiso 1 1 calc R . .
C32 C 0.88756(11) 0.02753(9) 0.91651(13) 0.0292(3) Uani 1 1 d . . .
C33 C 0.88133(11) 0.05401(10) 1.01785(13) 0.0287(3) Uani 1 1 d . . .
C34 C 0.86107(13) 0.00540(11) 1.09177(15) 0.0406(4) Uani 1 1 d . . .
H34 H 0.8523 -0.0469 1.0804 0.049 Uiso 1 1 calc R . .
C35 C 0.85422(16) 0.03657(14) 1.18293(16) 0.0512(5) Uani 1 1 d . . .
H35 H 0.8395 0.0054 1.2333 0.061 Uiso 1 1 calc R . .
C36 C 0.86923(16) 0.11356(14) 1.19864(15) 0.0507(5) Uani 1 1 d . . .
H36 H 0.8647 0.1351 1.2595 0.061 Uiso 1 1 calc R . .
N1 N 1.58871(9) 0.13558(8) 0.46001(10) 0.0276(3) Uani 1 1 d . . .
N2 N 1.60179(10) 0.07664(8) 0.63723(11) 0.0316(3) Uani 1 1 d . . .
N3 N 0.90019(10) 0.08388(8) 0.85284(11) 0.0312(3) Uani 1 1 d . . .
N4 N 0.89587(9) 0.12975(8) 1.03344(10) 0.0278(3) Uani 1 1 d . . .
O1 O 1.41088(8) 0.17322(7) 0.57785(9) 0.0346(3) Uani 1 1 d . . .
O2 O 1.50069(8) 0.21026(7) 0.71518(9) 0.0368(3) Uani 1 1 d . . .
O3 O 0.99132(8) 0.23161(7) 0.79720(9) 0.0358(3) Uani 1 1 d . . .
O4 O 1.07553(9) 0.18016(7) 0.92952(9) 0.0345(3) Uani 1 1 d . . .
O5 O 0.94743(9) 0.29429(7) 0.98541(10) 0.0365(3) Uani 1 1 d . . .
O6 O 0.81281(9) 0.35726(7) 0.92159(11) 0.0463(4) Uani 1 1 d . . .
O7 O 1.53107(9) 0.29376(7) 0.53662(10) 0.0379(3) Uani 1 1 d . . .
O8 O 1.67256(9) 0.34016(8) 0.50748(12) 0.0478(4) Uani 1 1 d . . .
O9W O 0.77655(9) 0.21956(8) 0.86272(10) 0.0343(3) Uani 1 1 d . . .
O10W O 1.70814(10) 0.21743(9) 0.64064(14) 0.0439(3) Uani 1 1 d . . .
H1 H 0.7451(18) 0.1987(14) 0.8955(19) 0.059(8) Uiso 1 1 d . . .
H2 H 0.7780(17) 0.2674(16) 0.8816(18) 0.063(8) Uiso 1 1 d . . .
H3 H 1.7169(18) 0.2535(16) 0.6087(19) 0.063(8) Uiso 1 1 d . . .
H4 H 1.730(2) 0.224(2) 0.708(3) 0.136(14) Uiso 1 1 d . . .

loop_
_atom_site_aniso_label
_atom_site_aniso_U_11
_atom_site_aniso_U_22
_atom_site_aniso_U_33
_atom_site_aniso_U_23
_atom_site_aniso_U_13
_atom_site_aniso_U_12
Ni1 0.02493(11) 0.02259(12) 0.03158(13) 0.00134(8) 0.00876(8) -0.00025(8)
Ni2 0.02615(11) 0.02319(12) 0.03459(13) -0.00332(8) 0.01012(9) -0.00060(8)
C1 0.0298(8) 0.0265(8) 0.0370(10) 0.0025(7) 0.0121(7) 0.0007(7)
C2 0.0285(8) 0.0279(9) 0.0390(10) 0.0022(7) 0.0118(7) -0.0001(7)
C3 0.0338(9) 0.0524(12) 0.0315(10) 0.0046(8) 0.0098(7) 0.0005(8)
C4 0.0273(8) 0.0514(11) 0.0361(10) 0.0028(8) 0.0066(7) 0.0001(8)
C5 0.0292(9) 0.0455(11) 0.0339(10) -0.0017(8) 0.0066(7) 0.0010(8)
C6 0.0341(9) 0.0469(11) 0.0312(10) -0.0049(8) 0.0093(7) -0.0026(8)
C7 0.0302(8) 0.0290(9) 0.0367(10) -0.0052(7) 0.0121(7) -0.0033(7)
C8 0.0307(8) 0.0247(8) 0.0374(10) -0.0056(7) 0.0135(7) -0.0033(6)
C9 0.0320(8) 0.0264(8) 0.0322(9) -0.0010(7) 0.0098(7) -0.0031(7)
C10 0.0327(8) 0.0239(8) 0.0281(9) 0.0012(6) 0.0064(7) -0.0018(6)
C11 0.0352(9) 0.0229(8) 0.0405(10) 0.0038(7) 0.0020(7) 0.0033(7)
C12 0.0294(8) 0.0300(9) 0.0408(10) 0.0015(7) 0.0005(7) -0.0001(7)
C13 0.0251(8) 0.0291(9) 0.0513(11) -0.0008(8) 0.0105(7) 0.0005(7)
C14 0.0283(8) 0.0259(9) 0.0492(11) -0.0012(8) 0.0103(7) -0.0035(7)
C15 0.0303(8) 0.0254(8) 0.0278(9) -0.0021(6) 0.0087(7) 0.0025(6)
C16 0.0321(8) 0.0256(9) 0.0347(9) -0.0031(7) 0.0086(7) 0.0028(7)
C17 0.0342(9) 0.0302(9) 0.0370(10) 0.0052(7) 0.0064(7) 0.0017(7)
C18 0.0502(11) 0.0441(11) 0.0312(10) 0.0065(8) 0.0089(8) 0.0012(9)
C19 0.0511(11) 0.0437(11) 0.0325(10) -0.0088(8) 0.0110(8) -0.0001(9)
C20 0.0379(9) 0.0294(9) 0.0379(10) -0.0041(7) 0.0083(8) 0.0010(7)
C21 0.0234(7) 0.0237(8) 0.0342(9) 0.0001(7) 0.0057(6) -0.0005(6)
C22 0.0260(8) 0.0254(8) 0.0337(9) -0.0001(7) 0.0029(7) -0.0026(6)
C23 0.0462(10) 0.0286(9) 0.0400(11) -0.0010(8) 0.0012(8) 0.0021(8)
C24 0.0592(13) 0.0316(10) 0.0500(13) 0.0127(9) -0.0009(10) 0.0022(9)
C25 0.0594(13) 0.0511(13) 0.0376(11) 0.0135(9) 0.0063(9) 0.0011(10)
C26 0.0502(11) 0.0436(11) 0.0334(10) 0.0011(8) 0.0102(8) 0.0000(9)
C27 0.0371(9) 0.0423(11) 0.0350(10) -0.0051(8) 0.0083(8) 0.0045(8)
C28 0.0545(12) 0.0401(11) 0.0353(10) -0.0021(8) 0.0139(9) -0.0007(9)
C29 0.0623(13) 0.0503(13) 0.0403(12) -0.0161(10) 0.0088(10) -0.0004(10)
C30 0.0543(12) 0.0352(11) 0.0557(14) -0.0162(9) 0.0020(10) -0.0006(9)
C31 0.0386(10) 0.0277(9) 0.0496(12) -0.0002(8) 0.0000(8) -0.0017(7)
C32 0.0240(8) 0.0264(8) 0.0364(9) 0.0010(7) 0.0027(7) -0.0001(6)
C33 0.0229(7) 0.0286(9) 0.0344(9) 0.0031(7) 0.0043(6) 0.0003(6)
C34 0.0397(10) 0.0376(10) 0.0448(11) 0.0114(8) 0.0077(8) -0.0018(8)
C35 0.0535(12) 0.0637(15) 0.0386(12) 0.0186(10) 0.0147(9) 0.0018(10)
C36 0.0581(13) 0.0648(15) 0.0310(11) 0.0004(10) 0.0128(9) 0.0076(11)
N1 0.0260(7) 0.0254(7) 0.0324(8) 0.0009(6) 0.0075(6) 0.0004(5)
N2 0.0331(7) 0.0304(8) 0.0323(8) -0.0002(6) 0.0082(6) -0.0020(6)
N3 0.0339(7) 0.0281(7) 0.0330(8) -0.0010(6) 0.0091(6) 0.0007(6)
N4 0.0245(6) 0.0293(7) 0.0303(7) -0.0007(6) 0.0062(5) 0.0007(5)
O1 0.0327(6) 0.0350(7) 0.0385(7) -0.0110(5) 0.0131(5) -0.0054(5)
O2 0.0287(6) 0.0421(7) 0.0413(7) -0.0121(6) 0.0112(5) -0.0055(5)
O3 0.0282(6) 0.0401(7) 0.0408(7) 0.0111(6) 0.0106(5) 0.0033(5)
O4 0.0314(6) 0.0356(7) 0.0390(7) 0.0104(5) 0.0135(5) 0.0035(5)
O5 0.0370(7) 0.0228(6) 0.0474(8) -0.0005(5) 0.0002(6) 0.0000(5)
O6 0.0335(7) 0.0296(7) 0.0734(10) -0.0028(6) 0.0006(6) -0.0015(5)
O7 0.0328(6) 0.0234(6) 0.0589(9) 0.0005(6) 0.0116(6) 0.0012(5)
O8 0.0347(7) 0.0346(7) 0.0788(11) 0.0044(7) 0.0239(7) 0.0059(6)
O9W 0.0287(6) 0.0319(7) 0.0428(8) -0.0021(6) 0.0078(5) -0.0020(5)
O10W 0.0329(7) 0.0403(8) 0.0579(10) 0.0022(7) 0.0051(7) -0.0057(6)

loop_
_atom_type_symbol
_atom_type_description
_atom_type_scat_dispersion_real
_atom_type_scat_dispersion_imag
_atom_type_scat_source
C C 0.0033 0.0016 'International Tables Vol C Tables 4.2.6.8 and 6.1.1.4'
N N 0.0061 0.0033 'International Tables Vol C Tables 4.2.6.8 and 6.1.1.4'
O O 0.0106 0.0060 'International Tables Vol C Tables 4.2.6.8 and 6.1.1.4'
Ni Ni 0.3393 1.1124 'International Tables Vol C Tables 4.2.6.8 and 6.1.1.4'
H H 0.0000 0.0000 'International Tables Vol C Tables 4.2.6.8 and 6.1.1.4'

loop_
_geom_angle_atom_site_label_1
_geom_angle_atom_site_label_2
_geom_angle_atom_site_label_3
_geom_angle
_geom_angle_site_symmetry_1
_geom_angle_site_symmetry_3
_geom_angle_publ_flag
N4 Ni1 O5 97.10(5) . . ?
N4 Ni1 N3 79.32(6) . . ?
O5 Ni1 N3 175.95(5) . . ?
N4 Ni1 O9W 96.19(5) . . ?
O5 Ni1 O9W 92.53(5) . . ?
N3 Ni1 O9W 89.76(6) . . ?
N4 Ni1 O4 100.45(5) . . ?
O5 Ni1 O4 86.77(5) . . ?
N3 Ni1 O4 92.00(5) . . ?
O9W Ni1 O4 163.32(5) . . ?
N4 Ni1 O3 160.63(5) . . ?
O5 Ni1 O3 90.63(5) . . ?
N3 Ni1 O3 92.20(5) . . ?
O9W Ni1 O3 101.20(5) . . ?
O4 Ni1 O3 62.15(5) . . ?
N4 Ni1 C1 130.91(6) . . ?
O5 Ni1 C1 89.38(6) . . ?
N3 Ni1 C1 91.56(6) . . ?
O9W Ni1 C1 132.23(6) . . ?
O4 Ni1 C1 31.15(5) . . ?
O3 Ni1 C1 31.03(5) . . ?
O7 Ni2 N1 98.86(5) . . ?
O7 Ni2 N2 178.05(5) . . ?
N1 Ni2 N2 79.41(6) . . ?
O7 Ni2 O10W 92.02(6) . . ?
N1 Ni2 O10W 97.53(6) . . ?
N2 Ni2 O10W 87.34(6) . . ?
O7 Ni2 O2 90.05(5) . . ?
N1 Ni2 O2 160.14(5) . . ?
N2 Ni2 O2 91.87(5) . . ?
O10W Ni2 O2 99.87(6) . . ?
O7 Ni2 O1 84.20(5) . . ?
N1 Ni2 O1 101.22(5) . . ?
N2 Ni2 O1 96.99(5) . . ?
O10W Ni2 O1 161.23(6) . . ?
O2 Ni2 O1 61.86(5) . . ?
O7 Ni2 C8 85.74(5) . . ?
N1 Ni2 C8 131.67(6) . . ?
N2 Ni2 C8 96.08(6) . . ?
O10W Ni2 C8 130.56(6) . . ?
O2 Ni2 C8 30.92(5) . . ?
O1 Ni2 C8 30.96(5) . . ?
O3 C1 O4 121.00(15) . . ?
O3 C1 C2 120.13(15) . . ?
O4 C1 C2 118.82(15) . . ?
O3 C1 Ni1 60.61(8) . . ?
O4 C1 Ni1 60.46(8) . . ?
C2 C1 Ni1 175.03(13) . . ?
C5 C2 C3 119.99(16) . . ?
C5 C2 C1 120.01(16) . . ?
C3 C2 C1 119.92(16) . . ?
C4 C3 C2 120.05(17) . . ?
C4 C3 H3 120.0 . . ?
C2 C3 H3 120.0 . . ?
C7 C4 C3 120.03(17) . . ?
C7 C4 H4 120.0 . . ?
C3 C4 H4 120.0 . . ?
C2 C5 C6 119.65(17) . . ?
C2 C5 H5 120.2 . . ?
C6 C5 H5 120.2 . . ?
C7 C6 C5 120.27(17) . . ?
C7 C6 H6 119.9 . . ?
C5 C6 H6 119.9 . . ?
C4 C7 C6 119.83(16) . . ?
C4 C7 C8 120.02(16) . . ?
C6 C7 C8 120.13(16) . . ?
O2 C8 O1 121.15(15) . . ?
O2 C8 C7 119.59(16) . . ?
O1 C8 C7 119.25(15) . . ?
O2 C8 Ni2 60.22(8) . . ?
O1 C8 Ni2 61.01(8) . . ?
C7 C8 Ni2 178.09(12) . . ?
O6 C9 O5 125.59(16) . . ?
O6 C9 C10 117.00(15) . . ?
O5 C9 C10 117.32(15) . . ?
C12 C10 C11 119.15(15) 3_767 . ?
C12 C10 C9 120.12(15) 3_767 . ?
C11 C10 C9 120.70(15) . . ?
C12 C11 C10 120.26(16) . . ?
C12 C11 H11 119.9 . . ?
C10 C11 H11 119.9 . . ?
C11 C12 C10 120.59(16) . 3_767 ?
C11 C12 H12 119.7 . . ?
C10 C12 H12 119.7 3_767 . ?
C15 C13 C14 121.01(15) 3_866 . ?
C15 C13 H13 119.5 3_866 . ?
C14 C13 H13 119.5 . . ?
C13 C14 C15 120.26(16) . . ?
C13 C14 H14 119.9 . . ?
C15 C14 H14 119.9 . . ?
C13 C15 C14 118.74(15) 3_866 . ?
C13 C15 C16 120.43(14) 3_866 . ?
C14 C15 C16 120.81(15) . . ?
O8 C16 O7 125.44(16) . . ?
O8 C16 C15 118.46(15) . . ?
O7 C16 C15 116.08(14) . . ?
N1 C17 C18 122.59(17) . . ?
N1 C17 H17 118.7 . . ?
C18 C17 H17 118.7 . . ?
C19 C18 C17 118.93(18) . . ?
C19 C18 H18 120.5 . . ?
C17 C18 H18 120.5 . . ?
C18 C19 C20 119.30(17) . . ?
C18 C19 H19 120.4 . . ?
C20 C19 H19 120.4 . . ?
C19 C20 C21 118.97(17) . . ?
C19 C20 H20 120.5 . . ?
C21 C20 H20 120.5 . . ?
N1 C21 C20 121.65(16) . . ?
N1 C21 C22 115.16(14) . . ?
C20 C21 C22 123.19(15) . . ?
N2 C22 C23 121.66(16) . . ?
N2 C22 C21 115.04(14) . . ?
C23 C22 C21 123.30(16) . . ?
C24 C23 C22 118.92(18) . . ?
C24 C23 H23 120.5 . . ?
C22 C23 H23 120.5 . . ?
C25 C24 C23 119.25(18) . . ?
C25 C24 H24 120.4 . . ?
C23 C24 H24 120.4 . . ?
C24 C25 C26 118.91(19) . . ?
C24 C25 H25 120.5 . . ?
C26 C25 H25 120.5 . . ?
N2 C26 C25 122.67(19) . . ?
N2 C26 H26 118.7 . . ?
C25 C26 H26 118.7 . . ?
N4 C27 C36 121.99(19) . . ?
N4 C27 H27 119.0 . . ?
C36 C27 H27 119.0 . . ?
N3 C28 C29 122.55(19) . . ?
N3 C28 H28 118.7 . . ?
C29 C28 H28 118.7 . . ?
C28 C29 C30 118.62(19) . . ?
C28 C29 H29 120.7 . . ?
C30 C29 H29 120.7 . . ?
C31 C30 C29 119.52(19) . . ?
C31 C30 H30 120.2 . . ?
C29 C30 H30 120.2 . . ?
C30 C31 C32 118.89(18) . . ?
C30 C31 H31 120.6 . . ?
C32 C31 H31 120.6 . . ?
N3 C32 C31 121.66(17) . . ?
N3 C32 C33 114.69(14) . . ?
C31 C32 C33 123.64(16) . . ?
N4 C33 C34 121.65(17) . . ?
N4 C33 C32 115.11(14) . . ?
C34 C33 C32 123.23(16) . . ?
C35 C34 C33 118.43(19) . . ?
C35 C34 H34 120.8 . . ?
C33 C34 H34 120.8 . . ?
C36 C35 C34 119.78(18) . . ?
C36 C35 H35 120.1 . . ?
C34 C35 H35 120.1 . . ?
C35 C36 C27 118.96(19) . . ?
C35 C36 H36 120.5 . . ?
C27 C36 H36 120.5 . . ?
C17 N1 C21 118.56(15) . . ?
C17 N1 Ni2 126.08(12) . . ?
C21 N1 Ni2 115.24(11) . . ?
C26 N2 C22 118.54(16) . . ?
C26 N2 Ni2 126.37(13) . . ?
C22 N2 Ni2 115.08(11) . . ?
C28 N3 C32 118.73(16) . . ?
C28 N3 Ni1 126.18(13) . . ?
C32 N3 Ni1 114.88(11) . . ?
C27 N4 C33 119.15(15) . . ?
C27 N4 Ni1 125.15(12) . . ?
C33 N4 Ni1 115.70(11) . . ?
C8 O1 Ni2 88.03(10) . . ?
C8 O2 Ni2 88.86(10) . . ?
C1 O3 Ni1 88.36(10) . . ?
C1 O4 Ni1 88.40(10) . . ?
C9 O5 Ni1 124.95(11) . . ?
C16 O7 Ni2 130.07(11) . . ?
Ni1 O9W H1 107.5(18) . . ?
Ni1 O9W H2 98.2(16) . . ?
H1 O9W H2 105(2) . . ?
Ni2 O10W H3 104.0(19) . . ?
Ni2 O10W H4 121(2) . . ?
H3 O10W H4 113(3) . . ?

loop_
_geom_bond_atom_site_label_1
_geom_bond_atom_site_label_2
_geom_bond_distance
_geom_bond_site_symmetry_2
_geom_bond_publ_flag
Ni1 N4 2.0398(14) . ?
Ni1 O5 2.0398(12) . ?
Ni1 N3 2.0697(15) . ?
Ni1 O9W 2.1058(13) . ?
Ni1 O4 2.1274(12) . ?
Ni1 O3 2.1306(12) . ?
Ni1 C1 2.4444(16) . ?
Ni2 O7 2.0382(12) . ?
Ni2 N1 2.0512(14) . ?
Ni2 N2 2.0631(15) . ?
Ni2 O10W 2.0895(14) . ?
Ni2 O2 2.1263(12) . ?
Ni2 O1 2.1438(12) . ?
Ni2 C8 2.4495(16) . ?
C1 O3 1.261(2) . ?
C1 O4 1.265(2) . ?
C1 C2 1.507(2) . ?
C2 C5 1.390(3) . ?
C2 C3 1.392(3) . ?
C3 C4 1.390(2) . ?
C3 H3 0.9300 . ?
C4 C7 1.388(3) . ?
C4 H4 0.9300 . ?
C5 C6 1.394(2) . ?
C5 H5 0.9300 . ?
C6 C7 1.390(3) . ?
C6 H6 0.9300 . ?
C7 C8 1.510(2) . ?
C8 O2 1.259(2) . ?
C8 O1 1.261(2) . ?
C9 O6 1.253(2) . ?
C9 O5 1.259(2) . ?
C9 C10 1.511(2) . ?
C10 C12 1.389(2) 3_767 ?
C10 C11 1.393(2) . ?
C11 C12 1.386(2) . ?
C11 H11 0.9300 . ?
C12 C10 1.389(2) 3_767 ?
C12 H12 0.9300 . ?
C13 C15 1.389(2) 3_866 ?
C13 C14 1.390(2) . ?
C13 H13 0.9300 . ?
C14 C15 1.390(2) . ?
C14 H14 0.9300 . ?
C15 C13 1.389(2) 3_866 ?
C15 C16 1.513(2) . ?
C16 O8 1.249(2) . ?
C16 O7 1.261(2) . ?
C17 N1 1.338(2) . ?
C17 C18 1.379(3) . ?
C17 H17 0.9300 . ?
C18 C19 1.376(3) . ?
C18 H18 0.9300 . ?
C19 C20 1.381(3) . ?
C19 H19 0.9300 . ?
C20 C21 1.388(2) . ?
C20 H20 0.9300 . ?
C21 N1 1.350(2) . ?
C21 C22 1.484(2) . ?
C22 N2 1.347(2) . ?
C22 C23 1.388(2) . ?
C23 C24 1.382(3) . ?
C23 H23 0.9300 . ?
C24 C25 1.373(3) . ?
C24 H24 0.9300 . ?
C25 C26 1.377(3) . ?
C25 H25 0.9300 . ?
C26 N2 1.337(2) . ?
C26 H26 0.9300 . ?
C27 N4 1.338(2) . ?
C27 C36 1.383(3) . ?
C27 H27 0.9300 . ?
C28 N3 1.339(2) . ?
C28 C29 1.379(3) . ?
C28 H28 0.9300 . ?
C29 C30 1.381(3) . ?
C29 H29 0.9300 . ?
C30 C31 1.378(3) . ?
C30 H30 0.9300 . ?
C31 C32 1.389(2) . ?
C31 H31 0.9300 . ?
C32 N3 1.348(2) . ?
C32 C33 1.486(2) . ?
C33 N4 1.349(2) . ?
C33 C34 1.388(2) . ?
C34 C35 1.386(3) . ?
C34 H34 0.9300 . ?
C35 C36 1.372(3) . ?
C35 H35 0.9300 . ?
C36 H36 0.9300 . ?
O9W H1 0.77(3) . ?
O9W H2 0.87(3) . ?
O10W H3 0.79(3) . ?
O10W H4 0.94(4) . ?
